data_4022733
loop_
_publ_author_name
'Shin'ichi Nakatsuji'
'Masahiro Fujino'
'Satoko Hasegawa'
'Hiroki Akutsu'
'Jun-ichi Yamada'
'Vladimir S. Gurman'
'Andrey Kh.Vorobiev'

_publ_contact_author_address
; 
University of Hyogo, Graduate School of Material Science
3-2-1 Kouto, Kamigori, Hyogo 678-1297, Japan
;
_publ_contact_author_email nakatuji@sci.u-hyogo.ac.jp
_publ_contact_author_fax +81-791-58-0164
_publ_contact_author_name 'Shin'ichi Nakatsuji'
_publ_contact_author_phone +81-791-58-0163
_publ_section_title
;
 Azobenzene Derivatives Carrying a Nitroxide Radical
;
_journal_name_full 'Journal of Organic Chemistry'
_journal_page_first 2021
_journal_page_last 2029
_journal_paper_doi 10.1021/jo062266f
_journal_volume 72
_journal_year 2007
_chemical_formula_moiety 'C32 H46 N3 O4 '
_chemical_formula_sum 'C32 H46 N3 O4'
_chemical_formula_weight 536.73
_space_group_IT_number 2
_symmetry_cell_setting triclinic
_symmetry_Int_Tables_number 2
_symmetry_space_group_name_Hall '-P 1'
_symmetry_space_group_name_H-M 'P -1'
_audit_creation_date 2006-12-16
_audit_creation_method 'by CrystalStructure 3.8'
_cell_angle_alpha 75.756(8)
_cell_angle_beta 81.813(3)
_cell_angle_gamma 75.557(2)
_cell_formula_units_Z 2
_cell_length_a 6.6750(7)
_cell_length_b 11.850(2)
_cell_length_c 20.811(2)
_cell_measurement_reflns_used 0
_cell_measurement_temperature 296.1
_cell_measurement_theta_max 0
_cell_measurement_theta_min 0
_cell_volume 1539.3(4)
_computing_cell_refinement CrystalClear
_computing_data_collection CrystalClear
_computing_data_reduction CrystalStructure
_computing_publication_material 'CrystalStructure 3.8'
_computing_structure_refinement CRYSTALS
_computing_structure_solution SHELXS97
_diffrn_measured_fraction_theta_full 0.623
_diffrn_measured_fraction_theta_max 0.623
_diffrn_measurement_device_type 'Rigaku Quantum CCD'
_diffrn_measurement_method Phi+Omega
_diffrn_radiation_type 'Mo K\a'
_diffrn_radiation_wavelength 0.71069
_diffrn_reflns_av_R_equivalents 0.101
_diffrn_reflns_limit_h_max 7
_diffrn_reflns_limit_h_min -8
_diffrn_reflns_limit_k_max 14
_diffrn_reflns_limit_k_min -13
_diffrn_reflns_limit_l_max 26
_diffrn_reflns_limit_l_min -26
_diffrn_reflns_number 7951
_diffrn_reflns_theta_full 27.47
_diffrn_reflns_theta_max 27.47
_exptl_absorpt_coefficient_mu 0.076
_exptl_absorpt_correction_T_max 1.0000
_exptl_absorpt_correction_T_min 0.7692
_exptl_absorpt_correction_type empirical
_exptl_absorpt_process_details
;
HIGASHI, T. (1995). Abscor - Empirical Absorption Correction, 
Rigaku Corporation, Tokyo, Japan. 
;
_exptl_crystal_colour orange
_exptl_crystal_density_diffrn 1.158
_exptl_crystal_density_method 'not measured'
_exptl_crystal_description plate
_exptl_crystal_F_000 582.00
_exptl_crystal_size_max 0.3
_exptl_crystal_size_mid 0.25
_exptl_crystal_size_min 0.05
_refine_diff_density_max 0.47
_refine_diff_density_min -0.48
_refine_ls_extinction_method none
_refine_ls_goodness_of_fit_ref 1.207
_refine_ls_hydrogen_treatment refall
_refine_ls_number_parameters 398
_refine_ls_number_reflns 2081
_refine_ls_R_factor_gt 0.1563
_refine_ls_shift/su_max 0.0000
_refine_ls_structure_factor_coef F
_refine_ls_weighting_details
;
    Chebychev polynomial with 5 parameters (Carruthers & Watkin, 1979)
    13.5325    1.8847    9.0419    3.8781    -1.1976
;
_refine_ls_weighting_scheme calc
_refine_ls_wR_factor_ref 0.1137
_reflns_number_gt 2081
_reflns_number_total 4394
_reflns_threshold_expression F^2^>2.0\s(F^2^)
_cod_data_source_file jo062266fsi20070108_061355.cif
_cod_data_source_block '_azobenzene-PROXYL_8a'
_cod_original_formula_sum 'C32 H46 N3 O4 '
_cod_database_code 4022733

loop_
_symmetry_equiv_pos_site_id
_symmetry_equiv_pos_as_xyz
1 +X,+Y,+Z
2 -X,-Y,-Z

loop_
_atom_site_label
_atom_site_type_symbol
_atom_site_fract_x
_atom_site_fract_y
_atom_site_fract_z
_atom_site_U_iso_or_equiv
_atom_site_adp_type
_atom_site_occupancy
_atom_site_symmetry_multiplicity
_atom_site_calc_flag
_atom_site_refinement_flags
O(1) O -0.2840(8) 0.4165(5) 0.5694(2) 0.073(2) Uani 1.00 1 d .
O(2) O 1.6181(8) -0.1935(5) 0.2225(2) 0.064(2) Uani 1.00 1 d .
O(3) O 1.9182(9) -0.2730(6) 0.2665(3) 0.093(2) Uani 1.00 1 d .
O(4) O 2.1288(11) -0.1760(5) -0.0026(3) 0.096(2) Uani 1.00 1 d .
N(1) N -1.0190(11) 0.6677(6) 0.7360(3) 0.063(2) Uani 1.00 1 d .
N(2) N -0.8429(12) 0.6186(6) 0.7533(3) 0.071(2) Uani 1.00 1 d .
N(3) N 2.0818(10) -0.2304(5) 0.0560(3) 0.058(2) Uani 1.00 1 d .
C(1) C -1.445(2) 0.8157(9) 0.8779(7) 0.113(5) Uani 1.00 1 d .
C(2) C -1.238(2) 0.7849(9) 0.8857(5) 0.102(4) Uani 1.00 1 d .
C(3) C -1.5068(17) 0.7976(11) 0.8213(7) 0.112(5) Uani 1.00 1 d .
C(4) C -1.0929(15) 0.7375(8) 0.8419(4) 0.073(3) Uani 1.00 1 d .
C(5) C -1.3648(16) 0.7539(10) 0.7746(5) 0.094(4) Uani 1.00 1 d .
C(6) C -1.1577(15) 0.7202(7) 0.7858(4) 0.067(3) Uani 1.00 1 d .
C(7) C -0.7063(14) 0.5662(7) 0.7043(4) 0.060(2) Uani 1.00 1 d .
C(8) C -0.5112(14) 0.5091(8) 0.7223(4) 0.069(3) Uani 1.00 1 d .
C(9) C -0.7573(13) 0.5714(7) 0.6417(4) 0.063(3) Uani 1.00 1 d .
C(10) C -0.3632(13) 0.4590(7) 0.6790(3) 0.058(2) Uani 1.00 1 d .
C(11) C -0.6095(13) 0.5201(7) 0.5978(4) 0.063(3) Uani 1.00 1 d .
C(12) C -0.4132(12) 0.4622(7) 0.6182(4) 0.058(2) Uani 1.00 1 d .
C(13) C -0.0780(12) 0.3588(7) 0.5832(3) 0.056(2) Uani 1.00 1 d .
C(14) C 0.0331(12) 0.3164(7) 0.5218(3) 0.052(2) Uani 1.00 1 d .
C(15) C 0.2607(11) 0.2559(7) 0.5254(3) 0.055(2) Uani 1.00 1 d .
C(16) C 0.3537(11) 0.2144(7) 0.4638(3) 0.055(2) Uani 1.00 1 d .
C(17) C 0.5822(12) 0.1561(8) 0.4647(3) 0.059(2) Uani 1.00 1 d .
C(18) C 0.6738(13) 0.1124(8) 0.4018(4) 0.066(3) Uani 1.00 1 d .
C(19) C 0.9049(12) 0.0566(8) 0.4006(4) 0.064(3) Uani 1.00 1 d .
C(20) C 0.9921(12) 0.0094(8) 0.3394(4) 0.066(3) Uani 1.00 1 d .
C(21) C 1.2193(13) -0.0460(8) 0.3398(3) 0.063(3) Uani 1.00 1 d .
C(22) C 1.3157(12) -0.0945(8) 0.2778(4) 0.068(3) Uani 1.00 1 d .
C(23) C 1.5367(14) -0.1554(10) 0.2839(4) 0.086(3) Uani 1.00 1 d .
C(24) C 1.8161(14) -0.2526(8) 0.2220(4) 0.062(3) Uani 1.00 1 d .
C(25) C 1.8875(11) -0.2816(6) 0.1553(3) 0.048(2) Uani 1.00 1 d .
C(26) C 2.0954(12) -0.3691(7) 0.1547(3) 0.059(2) Uani 1.00 1 d .
C(27) C 2.1803(13) -0.3556(7) 0.0831(4) 0.061(3) Uani 1.00 1 d .
C(28) C 1.9197(12) -0.1724(6) 0.1002(3) 0.050(2) Uani 1.00 1 d .
C(29) C 2.4188(15) -0.3729(11) 0.0715(5) 0.107(4) Uani 1.00 1 d .
C(30) C 2.1099(18) -0.4323(9) 0.0465(5) 0.113(4) Uani 1.00 1 d .
C(31) C 2.0034(15) -0.0822(8) 0.1242(4) 0.081(3) Uani 1.00 1 d .
C(32) C 1.7259(13) -0.1094(8) 0.0646(4) 0.077(3) Uani 1.00 1 d .
H(1) H -1.5586 0.8572 0.9041 0.129 Uiso 1.00 1 c R
H(2) H -1.2024 0.8028 0.9312 0.115 Uiso 1.00 1 c R
H(3) H -1.6703 0.8176 0.8114 0.133 Uiso 1.00 1 c R
H(4) H -0.9331 0.7162 0.8500 0.084 Uiso 1.00 1 c R
H(5) H -1.4157 0.7395 0.7330 0.119 Uiso 1.00 1 c R
H(6) H -0.4775 0.5087 0.7664 0.082 Uiso 1.00 1 c R
H(7) H -0.9076 0.6169 0.6283 0.073 Uiso 1.00 1 c R
H(8) H -0.2239 0.4110 0.6945 0.068 Uiso 1.00 1 c R
H(9) H -0.6510 0.5202 0.5550 0.077 Uiso 1.00 1 c R
H(10) H 0.0136 0.3998 0.5995 0.069 Uiso 1.00 1 c R
H(11) H -0.0543 0.2789 0.6208 0.069 Uiso 1.00 1 c R
H(12) H -0.0354 0.2709 0.5063 0.064 Uiso 1.00 1 c R
H(13) H 0.0232 0.3943 0.4838 0.064 Uiso 1.00 1 c R
H(14) H 0.3341 0.3208 0.5361 0.064 Uiso 1.00 1 c R
H(15) H 0.2717 0.1997 0.5662 0.064 Uiso 1.00 1 c R
H(16) H 0.2729 0.1670 0.4570 0.068 Uiso 1.00 1 c R
H(17) H 0.3296 0.2894 0.4262 0.068 Uiso 1.00 1 c R
H(18) H 0.6618 0.2125 0.4720 0.072 Uiso 1.00 1 c R
H(19) H 0.6053 0.0898 0.5021 0.072 Uiso 1.00 1 c R
H(20) H 0.6121 0.0560 0.3939 0.080 Uiso 1.00 1 c R
H(21) H 0.6634 0.1799 0.3632 0.080 Uiso 1.00 1 c R
H(22) H 0.9893 0.1129 0.4026 0.075 Uiso 1.00 1 c R
H(23) H 0.9379 -0.0089 0.4388 0.075 Uiso 1.00 1 c R
H(24) H 0.9212 -0.0533 0.3370 0.075 Uiso 1.00 1 c R
H(25) H 0.9638 0.0702 0.2999 0.075 Uiso 1.00 1 c R
H(26) H 1.2884 0.0199 0.3401 0.078 Uiso 1.00 1 c R
H(27) H 1.2458 -0.1033 0.3776 0.078 Uiso 1.00 1 c R
H(28) H 1.2241 -0.1444 0.2703 0.081 Uiso 1.00 1 c R
H(29) H 1.3013 -0.0289 0.2368 0.081 Uiso 1.00 1 c R
H(30) H 1.5255 -0.2273 0.3263 0.104 Uiso 1.00 1 c R
H(31) H 1.5970 -0.1078 0.3015 0.104 Uiso 1.00 1 c R
H(32) H 1.7816 -0.3195 0.1386 0.059 Uiso 1.00 1 c R
H(33) H 2.1866 -0.3542 0.1859 0.068 Uiso 1.00 1 c R
H(34) H 2.0941 -0.4549 0.1747 0.068 Uiso 1.00 1 c R
H(35) H 2.4677 -0.3790 0.1141 0.125 Uiso 1.00 1 c R
H(36) H 2.4708 -0.4450 0.0581 0.125 Uiso 1.00 1 c R
H(37) H 2.4474 -0.3076 0.0412 0.125 Uiso 1.00 1 c R
H(38) H 2.0457 -0.4830 0.0784 0.133 Uiso 1.00 1 c R
H(39) H 2.0196 -0.3797 0.0157 0.133 Uiso 1.00 1 c R
H(40) H 2.2314 -0.4701 0.0252 0.133 Uiso 1.00 1 c R
H(41) H 1.9908 -0.0960 0.1725 0.102 Uiso 1.00 1 c R
H(42) H 2.1526 -0.0945 0.1111 0.102 Uiso 1.00 1 c R
H(43) H 1.9465 0.0018 0.1081 0.102 Uiso 1.00 1 c R
H(44) H 1.5921 -0.0769 0.0894 0.085 Uiso 1.00 1 c R
H(45) H 1.7380 -0.0504 0.0252 0.085 Uiso 1.00 1 c R
H(46) H 1.6711 -0.1716 0.0463 0.085 Uiso 1.00 1 c R

loop_
_atom_site_aniso_label
_atom_site_aniso_U_11
_atom_site_aniso_U_22
_atom_site_aniso_U_33
_atom_site_aniso_U_12
_atom_site_aniso_U_13
_atom_site_aniso_U_23
O(1) 0.056(4) 0.092(4) 0.061(3) 0.018(3) -0.014(3) -0.025(3)
O(2) 0.054(4) 0.088(4) 0.053(3) -0.010(3) -0.001(2) -0.027(3)
O(3) 0.073(4) 0.142(6) 0.048(3) 0.010(4) -0.015(3) -0.022(4)
O(4) 0.125(5) 0.080(4) 0.059(4) -0.011(4) 0.035(3) -0.007(3)
N(1) 0.059(5) 0.069(5) 0.059(4) -0.009(4) 0.012(3) -0.024(4)
N(2) 0.059(5) 0.068(5) 0.075(5) 0.003(4) -0.020(4) -0.006(4)
N(3) 0.069(4) 0.048(4) 0.049(4) -0.014(3) 0.010(3) -0.007(3)
C(1) 0.128(12) 0.058(7) 0.135(12) -0.014(8) 0.071(9) -0.042(7)
C(2) 0.139(11) 0.090(8) 0.059(6) -0.006(8) 0.034(7) -0.025(5)
C(3) 0.054(7) 0.113(10) 0.165(13) -0.004(6) 0.030(8) -0.058(9)
C(4) 0.071(6) 0.081(6) 0.058(5) -0.016(5) 0.025(5) -0.016(5)
C(5) 0.062(7) 0.109(8) 0.127(9) -0.034(6) 0.015(6) -0.053(7)
C(6) 0.083(7) 0.055(6) 0.056(6) -0.021(5) 0.022(5) -0.010(5)
C(7) 0.069(6) 0.058(6) 0.040(5) 0.006(5) 0.011(4) -0.018(4)
C(8) 0.082(7) 0.082(7) 0.041(5) -0.002(5) -0.007(4) -0.028(5)
C(9) 0.072(6) 0.049(5) 0.061(6) -0.002(4) -0.011(5) -0.006(4)
C(10) 0.072(6) 0.077(6) 0.020(4) 0.001(4) -0.003(4) -0.021(4)
C(11) 0.068(6) 0.062(6) 0.061(5) -0.009(5) -0.001(4) -0.025(4)
C(12) 0.052(5) 0.060(6) 0.053(5) 0.013(4) -0.000(4) -0.022(4)
C(13) 0.072(6) 0.056(5) 0.043(4) -0.000(4) -0.022(4) -0.020(4)
C(14) 0.062(5) 0.052(5) 0.047(4) -0.008(4) -0.010(4) -0.021(4)
C(15) 0.043(5) 0.060(6) 0.058(5) -0.004(4) -0.000(4) -0.018(4)
C(16) 0.037(5) 0.071(6) 0.060(5) -0.004(4) 0.001(3) -0.031(4)
C(17) 0.060(5) 0.072(6) 0.048(5) -0.016(4) 0.000(4) -0.020(4)
C(18) 0.064(6) 0.079(6) 0.056(5) -0.017(5) 0.000(4) -0.021(4)
C(19) 0.040(5) 0.074(6) 0.074(6) -0.014(4) 0.005(4) -0.015(5)
C(20) 0.046(5) 0.081(7) 0.059(5) -0.005(5) 0.011(4) -0.012(5)
C(21) 0.068(6) 0.080(6) 0.048(5) -0.034(5) 0.022(4) -0.023(4)
C(22) 0.058(6) 0.092(7) 0.052(5) -0.024(5) 0.003(4) -0.009(5)
C(23) 0.071(7) 0.141(9) 0.047(5) 0.001(6) 0.000(4) -0.053(6)
C(24) 0.056(6) 0.069(6) 0.054(6) 0.001(5) -0.002(4) -0.018(4)
C(25) 0.048(5) 0.044(5) 0.055(5) -0.012(4) 0.006(3) -0.018(4)
C(26) 0.068(5) 0.067(6) 0.035(4) -0.015(4) 0.010(3) -0.006(4)
C(27) 0.070(6) 0.043(5) 0.071(6) -0.007(4) -0.018(4) -0.015(4)
C(28) 0.061(5) 0.036(5) 0.046(4) 0.004(4) 0.008(4) -0.018(4)
C(29) 0.075(7) 0.128(10) 0.108(8) -0.005(6) 0.005(6) -0.035(7)
C(30) 0.134(10) 0.086(8) 0.113(9) -0.013(7) 0.009(7) -0.035(7)
C(31) 0.119(8) 0.065(6) 0.072(6) -0.046(6) 0.000(5) -0.020(5)
C(32) 0.076(6) 0.092(7) 0.043(5) 0.014(5) -0.020(4) -0.002(4)

loop_
_atom_type_symbol
_atom_type_description
_atom_type_scat_dispersion_real
_atom_type_scat_dispersion_imag
_atom_type_scat_source
C C 0.003 0.002
;
International Tables for Crystallography
(1992, Vol. C, Tables 4.2.6.8 and 6.1.1.4)
;
H H 0.000 0.000
;
International Tables for Crystallography
(1992, Vol. C, Table 6.1.1.4)
;
N N 0.006 0.003
;
International Tables for Crystallography
(1992, Vol. C, Tables 4.2.6.8 and 6.1.1.4)
;
O O 0.011 0.006
;
International Tables for Crystallography
(1992, Vol. C, Tables 4.2.6.8 and 6.1.1.4)
;

loop_
_geom_angle_atom_site_label_1
_geom_angle_atom_site_label_2
_geom_angle_atom_site_label_3
_geom_angle
_geom_angle_publ_flag
C(12) O(1) C(13) 117.9(6) yes
C(23) O(2) C(24) 113.9(6) yes
N(2) N(1) C(6) 114.2(7) yes
N(1) N(2) C(7) 114.2(7) yes
O(4) N(3) C(27) 122.6(6) yes
O(4) N(3) C(28) 121.5(5) yes
C(27) N(3) C(28) 115.9(5) yes
C(2) C(1) C(3) 117.3(12) yes
C(1) C(2) C(4) 123.7(12) yes
C(1) C(3) C(5) 121.0(11) yes
C(2) C(4) C(6) 118.1(10) yes
C(3) C(5) C(6) 119.6(12) yes
N(1) C(6) C(4) 123.6(8) yes
N(1) C(6) C(5) 116.2(9) yes
C(4) C(6) C(5) 120.2(9) yes
N(2) C(7) C(8) 115.6(8) yes
N(2) C(7) C(9) 124.6(7) yes
C(8) C(7) C(9) 119.8(7) yes
C(7) C(8) C(10) 121.4(8) yes
C(7) C(9) C(11) 119.3(8) yes
C(8) C(10) C(12) 119.0(7) yes
C(9) C(11) C(12) 119.2(8) yes
O(1) C(12) C(10) 126.2(7) yes
O(1) C(12) C(11) 112.4(7) yes
C(10) C(12) C(11) 121.3(7) yes
O(1) C(13) C(14) 107.8(6) yes
C(13) C(14) C(15) 116.3(7) yes
C(14) C(15) C(16) 112.2(6) yes
C(15) C(16) C(17) 113.9(6) yes
C(16) C(17) C(18) 113.2(7) yes
C(17) C(18) C(19) 114.3(7) yes
C(18) C(19) C(20) 113.8(7) yes
C(19) C(20) C(21) 112.7(7) yes
C(20) C(21) C(22) 114.5(7) yes
C(21) C(22) C(23) 111.3(7) yes
O(2) C(23) C(22) 107.7(7) yes
O(2) C(24) O(3) 124.2(8) yes
O(2) C(24) C(25) 109.5(7) yes
O(3) C(24) C(25) 126.2(8) yes
C(24) C(25) C(26) 112.7(6) yes
C(24) C(25) C(28) 113.5(7) yes
C(26) C(25) C(28) 104.3(5) yes
C(25) C(26) C(27) 106.1(5) yes
N(3) C(27) C(26) 100.9(6) yes
N(3) C(27) C(29) 109.5(7) yes
N(3) C(27) C(30) 107.8(7) yes
C(26) C(27) C(29) 114.8(8) yes
C(26) C(27) C(30) 113.9(8) yes
C(29) C(27) C(30) 109.5(8) yes
N(3) C(28) C(25) 100.4(5) yes
N(3) C(28) C(31) 108.8(6) yes
N(3) C(28) C(32) 111.1(6) yes
C(25) C(28) C(31) 113.7(6) yes
C(25) C(28) C(32) 112.7(6) yes
C(31) C(28) C(32) 109.9(6) yes
C(2) C(1) H(1) 129.3(19) no
C(3) C(1) H(1) 113.1(18) no
C(1) C(2) H(2) 112.8(13) no
C(4) C(2) H(2) 123.6(15) no
C(1) C(3) H(3) 122.5(15) no
C(5) C(3) H(3) 116.5(17) no
C(2) C(4) H(4) 120.7(12) no
C(6) C(4) H(4) 121.2(10) no
C(3) C(5) H(5) 119.3(12) no
C(6) C(5) H(5) 120.9(11) no
C(7) C(8) H(6) 118.3(9) no
C(10) C(8) H(6) 120.3(10) no
C(7) C(9) H(7) 118.8(9) no
C(11) C(9) H(7) 121.9(10) no
C(8) C(10) H(8) 120.1(8) no
C(12) C(10) H(8) 120.4(8) no
C(9) C(11) H(9) 118.0(9) no
C(12) C(11) H(9) 122.6(9) no
O(1) C(13) H(10) 121.3(8) no
O(1) C(13) H(11) 117.9(8) no
C(14) C(13) H(10) 108.4(8) no
C(14) C(13) H(11) 102.5(7) no
H(10) C(13) H(11) 97.1(9) no
C(13) C(14) H(12) 113.6(8) no
C(13) C(14) H(13) 105.1(7) no
C(15) C(14) H(12) 110.2(8) no
C(15) C(14) H(13) 107.4(7) no
H(12) C(14) H(13) 103.2(9) no
C(14) C(15) H(14) 105.6(7) no
C(14) C(15) H(15) 106.7(7) no
C(16) C(15) H(14) 113.4(7) no
C(16) C(15) H(15) 118.1(8) no
H(14) C(15) H(15) 99.5(10) no
C(15) C(16) H(16) 106.4(8) no
C(15) C(16) H(17) 105.2(8) no
C(17) C(16) H(16) 114.3(9) no
C(17) C(16) H(17) 110.5(7) no
H(16) C(16) H(17) 105.9(10) no
C(16) C(17) H(18) 110.4(8) no
C(16) C(17) H(19) 110.2(8) no
C(18) C(17) H(18) 109.5(8) no
C(18) C(17) H(19) 108.6(9) no
H(18) C(17) H(19) 104.6(11) no
C(17) C(18) H(20) 113.6(9) no
C(17) C(18) H(21) 110.3(9) no
C(19) C(18) H(20) 105.8(9) no
C(19) C(18) H(21) 103.4(8) no
H(20) C(18) H(21) 108.9(12) no
C(18) C(19) H(22) 113.1(9) no
C(18) C(19) H(23) 111.7(8) no
C(20) C(19) H(22) 105.4(8) no
C(20) C(19) H(23) 107.3(9) no
H(22) C(19) H(23) 104.8(11) no
C(19) C(20) H(24) 109.1(8) no
C(19) C(20) H(25) 111.1(9) no
C(21) C(20) H(24) 107.2(9) no
C(21) C(20) H(25) 110.7(8) no
H(24) C(20) H(25) 105.7(11) no
C(20) C(21) H(26) 105.8(8) no
C(20) C(21) H(27) 110.4(9) no
C(22) C(21) H(26) 106.4(8) no
C(22) C(21) H(27) 111.1(9) no
H(26) C(21) H(27) 108.2(12) no
C(21) C(22) H(28) 107.0(8) no
C(21) C(22) H(29) 110.8(9) no
C(23) C(22) H(28) 115.5(10) no
C(23) C(22) H(29) 110.3(8) no
H(28) C(22) H(29) 101.6(11) no
O(2) C(23) H(30) 114.2(11) no
O(2) C(23) H(31) 123.0(10) no
C(22) C(23) H(30) 101.5(8) no
C(22) C(23) H(31) 107.1(11) no
H(30) C(23) H(31) 101.1(11) no
C(24) C(25) H(32) 112.4(8) no
C(26) C(25) H(32) 106.7(8) no
C(28) C(25) H(32) 106.5(7) no
C(25) C(26) H(33) 109.6(8) no
C(25) C(26) H(34) 116.1(8) no
C(27) C(26) H(33) 115.5(8) no
C(27) C(26) H(34) 109.7(9) no
H(33) C(26) H(34) 100.1(9) no
C(27) C(29) H(35) 106.4(10) no
C(27) C(29) H(36) 107.3(13) no
C(27) C(29) H(37) 107.8(10) no
H(35) C(29) H(36) 109.3(13) no
H(35) C(29) H(37) 111.2(18) no
H(36) C(29) H(37) 114.5(15) no
C(27) C(30) H(38) 105.8(13) no
C(27) C(30) H(39) 106.5(12) no
C(27) C(30) H(40) 104.7(14) no
H(38) C(30) H(39) 113.2(16) no
H(38) C(30) H(40) 114.2(14) no
H(39) C(30) H(40) 111.6(15) no
C(28) C(31) H(41) 111.9(10) no
C(28) C(31) H(42) 108.2(10) no
C(28) C(31) H(43) 118.4(11) no
H(41) C(31) H(42) 105.3(12) no
H(41) C(31) H(43) 106.3(12) no
H(42) C(31) H(43) 105.8(12) no
C(28) C(32) H(44) 121.6(8) no
C(28) C(32) H(45) 118.2(9) no
C(28) C(32) H(46) 109.8(8) no
H(44) C(32) H(45) 105.4(10) no
H(44) C(32) H(46) 97.1(11) no
H(45) C(32) H(46) 100.7(11) no

loop_
_geom_bond_atom_site_label_1
_geom_bond_atom_site_label_2
_geom_bond_distance
_geom_bond_publ_flag
O(1) C(12) 1.363(10) yes
O(1) C(13) 1.411(9) yes
O(2) C(23) 1.449(11) yes
O(2) C(24) 1.333(10) yes
O(3) C(24) 1.170(12) yes
O(4) N(3) 1.268(8) yes
N(1) N(2) 1.235(10) yes
N(1) C(6) 1.440(11) yes
N(2) C(7) 1.422(11) yes
N(3) C(27) 1.469(9) yes
N(3) C(28) 1.465(9) yes
C(1) C(2) 1.36(2) yes
C(1) C(3) 1.38(2) yes
C(2) C(4) 1.347(14) yes
C(3) C(5) 1.361(17) yes
C(4) C(6) 1.379(15) yes
C(5) C(6) 1.376(15) yes
C(7) C(8) 1.367(12) yes
C(7) C(9) 1.375(13) yes
C(8) C(10) 1.364(11) yes
C(9) C(11) 1.377(11) yes
C(10) C(12) 1.343(12) yes
C(11) C(12) 1.391(11) yes
C(13) C(14) 1.515(11) yes
C(14) C(15) 1.514(10) yes
C(15) C(16) 1.485(11) yes
C(16) C(17) 1.510(10) yes
C(17) C(18) 1.516(12) yes
C(18) C(19) 1.518(10) yes
C(19) C(20) 1.499(12) yes
C(20) C(21) 1.495(11) yes
C(21) C(22) 1.533(12) yes
C(22) C(23) 1.480(11) yes
C(24) C(25) 1.495(12) yes
C(25) C(26) 1.512(10) yes
C(25) C(28) 1.541(10) yes
C(26) C(27) 1.502(11) yes
C(27) C(29) 1.545(13) yes
C(27) C(30) 1.511(17) yes
C(28) C(31) 1.531(14) yes
C(28) C(32) 1.516(11) yes
C(1) H(1) 0.97(2) no
C(2) H(2) 1.089(18) no
C(3) H(3) 1.096(16) no
C(4) H(4) 1.061(14) no
C(5) H(5) 1.039(19) no
C(8) H(6) 0.974(13) no
C(9) H(7) 1.054(12) no
C(10) H(8) 1.011(11) no
C(11) H(9) 0.969(13) no
C(13) H(10) 1.006(14) no
C(13) H(11) 1.062(10) no
C(14) H(12) 0.925(13) no
C(14) H(13) 1.052(10) no
C(15) H(14) 1.088(13) no
C(15) H(15) 0.941(10) no
C(16) H(16) 0.916(13) no
C(16) H(17) 1.026(10) no
C(17) H(18) 1.002(14) no
C(17) H(19) 0.958(10) no
C(18) H(20) 0.925(15) no
C(18) H(21) 0.981(11) no
C(19) H(22) 0.985(14) no
C(19) H(23) 0.972(11) no
C(20) H(24) 0.989(15) no
C(20) H(25) 0.957(10) no
C(21) H(26) 1.004(15) no
C(21) H(27) 0.911(10) no
C(22) H(28) 1.001(15) no
C(22) H(29) 1.001(11) no
C(23) H(30) 1.073(12) no
C(23) H(31) 0.933(17) no
C(25) H(32) 1.061(13) no
C(26) H(33) 1.023(13) no
C(26) H(34) 1.001(12) no
C(29) H(35) 0.969(17) no
C(29) H(36) 0.933(18) no
C(29) H(37) 0.912(16) no
C(30) H(38) 0.916(15) no
C(30) H(39) 0.943(15) no
C(30) H(40) 0.932(15) no
C(31) H(41) 0.973(13) no
C(31) H(42) 0.979(13) no
C(31) H(43) 0.966(12) no
C(32) H(44) 1.003(11) no
C(32) H(45) 0.947(11) no
C(32) H(46) 1.066(15) no

loop_
_geom_contact_atom_site_label_1
_geom_contact_atom_site_label_2
_geom_contact_distance
_geom_contact_site_symmetry_2
O(1) C(11) 3.510(10) 2_466
O(3) C(10) 3.381(9) 2_756
O(3) C(13) 3.286(10) 2_756
C(10) O(3) 3.381(9) 2_756
C(11) O(1) 3.510(10) 2_466
C(13) O(3) 3.286(10) 2_756
O(1) H(9) 2.580(10) 2_466
O(1) H(13) 3.076(10) 2_566
O(1) H(14) 3.255(11) 1_455
O(1) H(14) 3.309(9) 2_566
O(1) H(17) 3.445(11) 2_566
O(1) H(18) 3.624(12) 1_455
O(1) H(27) 3.557(11) 2_656
O(1) H(30) 3.279(11) 2_656
O(3) H(8) 2.377(9) 2_756
O(3) H(10) 2.864(9) 2_756
O(3) H(11) 2.612(11) 2_756
O(3) H(24) 3.293(13) 1_655
O(3) H(28) 2.856(13) 1_655
O(4) H(2) 2.857(17) 1_844
N(1) H(21) 3.473(11) 2_566
N(1) H(22) 3.394(10) 2_566
N(1) H(25) 3.113(12) 2_566
N(1) H(34) 2.851(10) 2_656
N(2) H(3) 3.392(18) 1_655
N(2) H(5) 3.429(15) 1_655
N(2) H(21) 3.281(11) 2_566
N(2) H(25) 3.498(11) 2_566
N(2) H(32) 3.663(9) 2_656
N(2) H(34) 2.881(11) 2_656
N(2) H(38) 3.695(13) 2_656
N(3) H(2) 3.320(15) 1_844
C(1) H(29) 3.254(15) 2_566
C(1) H(43) 3.518(16) 2_566
C(1) H(44) 3.215(16) 2_566
C(2) H(29) 3.332(12) 2_566
C(2) H(38) 3.416(14) 2_656
C(2) H(39) 3.336(15) 1_266
C(2) H(43) 3.588(18) 2_666
C(2) H(46) 3.452(14) 1_266
C(3) H(4) 3.160(16) 1_455
C(3) H(29) 3.259(16) 2_566
C(3) H(43) 3.665(15) 2_566
C(4) H(3) 3.129(16) 1_655
C(4) H(25) 3.405(11) 2_566
C(4) H(29) 3.466(12) 2_566
C(4) H(34) 3.453(14) 2_656
C(4) H(38) 3.025(13) 2_656
C(4) H(39) 3.653(14) 1_266
C(5) H(6) 3.226(16) 1_455
C(5) H(21) 3.543(15) 2_466
C(5) H(26) 3.214(13) 2_566
C(5) H(29) 3.337(16) 2_566
C(5) H(34) 3.527(12) 2_656
C(6) H(25) 3.130(13) 2_566
C(6) H(26) 3.528(11) 2_566
C(6) H(29) 3.472(13) 2_566
C(6) H(34) 2.984(12) 2_656
C(6) H(38) 3.477(13) 2_656
C(7) H(5) 3.355(17) 1_655
C(7) H(21) 3.057(12) 2_566
C(7) H(34) 3.606(11) 2_656
C(8) H(5) 3.020(16) 1_655
C(8) H(17) 3.670(11) 2_566
C(8) H(21) 3.634(11) 2_566
C(8) H(33) 3.030(11) 2_756
C(8) H(34) 3.590(13) 2_756
C(8) H(35) 3.394(13) 2_756
C(9) H(10) 3.172(14) 1_455
C(9) H(12) 3.462(11) 2_466
C(9) H(13) 3.251(12) 2_466
C(9) H(17) 3.595(12) 2_566
C(9) H(18) 3.157(11) 2_566
C(9) H(21) 3.138(14) 2_566
C(9) H(22) 3.615(11) 2_566
C(10) H(5) 3.686(16) 1_655
C(10) H(17) 3.273(10) 2_566
C(10) H(28) 3.534(12) 2_656
C(10) H(30) 3.223(16) 2_656
C(10) H(33) 3.055(10) 2_756
C(11) H(9) 3.482(12) 2_466
C(11) H(10) 3.179(13) 1_455
C(11) H(12) 3.512(10) 2_466
C(11) H(13) 3.259(12) 2_466
C(11) H(14) 3.072(14) 1_455
C(11) H(14) 3.519(11) 2_566
C(11) H(17) 3.181(13) 2_566
C(11) H(18) 3.098(11) 2_566
C(11) H(30) 3.382(13) 2_656
C(12) H(9) 3.529(12) 2_466
C(12) H(13) 3.610(11) 2_566
C(12) H(14) 3.494(14) 1_455
C(12) H(14) 3.652(10) 2_566
C(12) H(17) 3.027(12) 2_566
C(12) H(30) 2.976(14) 2_656
C(13) H(9) 3.430(11) 2_466
C(13) H(13) 3.004(11) 2_566
C(13) H(24) 3.550(11) 2_656
C(13) H(27) 3.361(13) 2_656
C(13) H(28) 3.643(11) 2_656
C(14) H(7) 3.208(11) 2_466
C(14) H(9) 3.160(10) 2_466
C(14) H(10) 3.647(10) 2_566
C(14) H(13) 3.329(12) 2_566
C(14) H(18) 3.408(13) 1_455
C(14) H(23) 3.495(12) 2_656
C(14) H(27) 3.586(12) 2_656
C(15) H(9) 3.537(13) 1_655
C(15) H(20) 3.605(11) 2_656
C(15) H(23) 3.385(13) 2_656
C(15) H(24) 3.539(10) 2_656
C(15) H(30) 3.489(12) 2_756
C(16) H(7) 3.649(11) 2_466
C(16) H(19) 3.447(12) 2_656
C(16) H(22) 3.476(13) 1_455
C(16) H(23) 3.555(12) 2_656
C(17) H(12) 3.472(13) 1_655
C(17) H(19) 3.335(13) 2_656
C(17) H(20) 3.683(11) 2_656
C(17) H(27) 3.491(11) 2_756
C(18) H(5) 3.372(13) 2_466
C(18) H(15) 3.527(12) 2_656
C(18) H(19) 3.467(12) 2_656
C(18) H(26) 3.537(14) 1_455
C(19) H(15) 3.408(13) 2_656
C(19) H(16) 3.507(13) 1_655
C(19) H(23) 3.518(13) 2_756
C(20) H(11) 3.245(12) 2_656
C(20) H(15) 3.448(11) 2_656
C(20) H(31) 3.530(15) 1_455
C(21) H(11) 3.106(13) 2_656
C(21) H(19) 3.526(12) 2_756
C(21) H(20) 3.563(14) 1_655
C(22) H(11) 3.295(12) 2_656
C(22) H(41) 3.300(14) 1_455
C(23) H(15) 3.410(12) 2_756
C(23) H(24) 3.505(15) 1_655
C(24) H(8) 3.339(11) 2_756
C(24) H(28) 3.638(15) 1_655
C(25) H(35) 3.564(15) 1_455
C(26) H(6) 3.112(11) 2_756
C(26) H(8) 3.259(11) 2_756
C(29) H(6) 3.393(13) 2_756
C(29) H(32) 3.221(15) 1_655
C(29) H(46) 3.152(16) 1_655
C(30) H(2) 3.619(14) 1_844
C(31) H(1) 3.471(15) 2_566
C(31) H(28) 3.404(13) 1_655
C(31) H(29) 3.539(15) 1_655
C(32) H(1) 3.111(15) 2_566
C(32) H(2) 3.133(14) 1_844
C(32) H(37) 3.494(17) 1_455
C(32) H(45) 3.694(11) 2_855
H(1) C(31) 3.471(15) 2_566
H(1) C(32) 3.111(15) 2_566
H(1) H(29) 3.614(16) 2_566
H(1) H(43) 2.716(17) 2_566
H(1) H(44) 2.592(16) 2_566
H(1) H(45) 2.937(16) 2_566
H(1) H(46) 3.429(19) 1_266
H(2) O(4) 2.857(17) 1_266
H(2) N(3) 3.320(15) 1_266
H(2) C(30) 3.619(14) 1_266
H(2) C(32) 3.133(14) 1_266
H(2) H(39) 2.689(14) 1_266
H(2) H(42) 3.440(15) 2_666
H(2) H(43) 3.097(17) 2_666
H(2) H(44) 3.594(13) 2_566
H(2) H(45) 2.849(15) 1_266
H(2) H(46) 2.489(13) 1_266
H(3) N(2) 3.392(18) 1_455
H(3) C(4) 3.129(16) 1_455
H(3) H(4) 2.310(16) 1_455
H(3) H(21) 3.620(19) 2_466
H(3) H(25) 3.074(16) 2_466
H(3) H(41) 3.520(15) 2_566
H(3) H(43) 3.115(16) 2_566
H(4) C(3) 3.160(16) 1_655
H(4) H(3) 2.310(16) 1_655
H(4) H(25) 3.496(11) 2_566
H(4) H(34) 3.690(15) 2_656
H(4) H(38) 3.019(15) 2_656
H(4) H(39) 3.349(14) 1_266
H(4) H(43) 3.632(15) 2_666
H(5) N(2) 3.429(15) 1_455
H(5) C(7) 3.355(17) 1_455
H(5) C(8) 3.020(16) 1_455
H(5) C(10) 3.686(16) 1_455
H(5) C(18) 3.372(13) 2_466
H(5) H(6) 2.771(15) 1_455
H(5) H(17) 3.368(15) 2_466
H(5) H(20) 3.289(13) 2_466
H(5) H(21) 2.621(14) 2_466
H(5) H(26) 3.142(14) 2_566
H(6) C(5) 3.226(16) 1_655
H(6) C(26) 3.112(11) 2_756
H(6) C(29) 3.393(13) 2_756
H(6) H(5) 2.771(15) 1_655
H(6) H(32) 3.465(12) 2_656
H(6) H(33) 2.447(11) 2_756
H(6) H(34) 2.855(12) 2_756
H(6) H(35) 2.582(13) 2_756
H(6) H(36) 3.547(14) 2_756
H(7) C(14) 3.208(11) 2_466
H(7) C(16) 3.649(11) 2_466
H(7) H(8) 3.520(13) 1_455
H(7) H(10) 2.963(13) 1_455
H(7) H(12) 2.825(10) 2_466
H(7) H(13) 2.602(13) 2_466
H(7) H(16) 3.396(10) 2_466
H(7) H(17) 3.030(11) 2_466
H(7) H(18) 3.121(11) 2_566
H(7) H(21) 3.277(14) 2_566
H(7) H(22) 3.030(12) 2_566
H(8) O(3) 2.377(9) 2_756
H(8) C(24) 3.339(11) 2_756
H(8) C(26) 3.259(11) 2_756
H(8) H(7) 3.520(13) 1_655
H(8) H(28) 3.063(13) 2_656
H(8) H(30) 3.447(15) 2_656
H(8) H(33) 2.445(10) 2_756
H(8) H(34) 3.166(12) 2_756
H(9) O(1) 2.580(10) 2_466
H(9) C(11) 3.482(12) 2_466
H(9) C(12) 3.529(12) 2_466
H(9) C(13) 3.430(11) 2_466
H(9) C(14) 3.160(10) 2_466
H(9) C(15) 3.537(13) 1_455
H(9) H(9) 2.877(11) 2_466
H(9) H(10) 2.874(13) 1_455
H(9) H(12) 2.959(10) 2_466
H(9) H(13) 3.576(14) 1_455
H(9) H(13) 2.601(11) 2_466
H(9) H(14) 2.517(13) 1_455
H(9) H(14) 3.272(11) 2_566
H(9) H(17) 3.596(14) 2_566
H(9) H(18) 3.061(13) 2_566
H(10) O(3) 2.864(9) 2_756
H(10) C(9) 3.172(14) 1_655
H(10) C(11) 3.179(13) 1_655
H(10) C(14) 3.647(10) 2_566
H(10) H(7) 2.963(13) 1_655
H(10) H(9) 2.874(13) 1_655
H(10) H(13) 2.600(10) 2_566
H(10) H(30) 3.563(11) 2_756
H(11) O(3) 2.612(11) 2_756
H(11) C(20) 3.245(12) 2_656
H(11) C(21) 3.106(13) 2_656
H(11) C(22) 3.295(12) 2_656
H(11) H(23) 3.580(13) 2_656
H(11) H(24) 2.567(11) 2_656
H(11) H(27) 2.692(14) 2_656
H(11) H(28) 2.711(11) 2_656
H(11) H(30) 3.335(13) 2_656
H(11) H(31) 3.570(11) 2_756
H(12) C(9) 3.462(11) 2_466
H(12) C(11) 3.512(10) 2_466
H(12) C(17) 3.472(13) 1_455
H(12) H(7) 2.825(10) 2_466
H(12) H(9) 2.959(10) 2_466
H(12) H(18) 2.534(13) 1_455
H(12) H(19) 3.617(13) 1_455
H(12) H(22) 3.151(13) 1_455
H(12) H(23) 2.971(11) 2_656
H(12) H(24) 3.669(10) 2_656
H(12) H(27) 3.134(11) 2_656
H(13) O(1) 3.076(10) 2_566
H(13) C(9) 3.251(12) 2_466
H(13) C(11) 3.259(12) 2_466
H(13) C(12) 3.610(11) 2_566
H(13) C(13) 3.004(11) 2_566
H(13) C(14) 3.329(12) 2_566
H(13) H(7) 2.602(13) 2_466
H(13) H(9) 3.576(14) 1_655
H(13) H(9) 2.601(11) 2_466
H(13) H(10) 2.600(10) 2_566
H(13) H(13) 2.686(12) 2_566
H(13) H(14) 3.583(10) 2_566
H(13) H(18) 3.679(13) 1_455
H(14) O(1) 3.255(11) 1_655
H(14) O(1) 3.309(9) 2_566
H(14) C(11) 3.072(14) 1_655
H(14) C(11) 3.519(11) 2_566
H(14) C(12) 3.494(14) 1_655
H(14) C(12) 3.652(10) 2_566
H(14) H(9) 2.517(13) 1_655
H(14) H(9) 3.272(11) 2_566
H(14) H(13) 3.583(10) 2_566
H(14) H(27) 3.644(10) 2_756
H(14) H(30) 2.998(11) 2_756
H(14) H(31) 3.696(11) 2_756
H(15) C(18) 3.527(12) 2_656
H(15) C(19) 3.408(13) 2_656
H(15) C(20) 3.448(11) 2_656
H(15) C(23) 3.410(12) 2_756
H(15) H(20) 2.871(11) 2_656
H(15) H(23) 2.969(13) 2_656
H(15) H(24) 2.717(11) 2_656
H(15) H(27) 3.409(11) 2_756
H(15) H(30) 2.896(14) 2_756
H(15) H(31) 2.874(11) 2_756
H(16) C(19) 3.507(13) 1_455
H(16) H(7) 3.396(10) 2_466
H(16) H(19) 2.888(11) 2_656
H(16) H(20) 3.583(10) 2_656
H(16) H(22) 2.617(13) 1_455
H(16) H(23) 3.528(14) 1_455
H(16) H(23) 2.939(11) 2_656
H(16) H(26) 3.299(13) 1_455
H(17) O(1) 3.445(11) 2_566
H(17) C(8) 3.670(11) 2_566
H(17) C(9) 3.595(12) 2_566
H(17) C(10) 3.273(10) 2_566
H(17) C(11) 3.181(13) 2_566
H(17) C(12) 3.027(12) 2_566
H(17) H(5) 3.368(15) 2_466
H(17) H(7) 3.030(11) 2_466
H(17) H(9) 3.596(14) 2_566
H(17) H(22) 3.602(14) 1_455
H(18) O(1) 3.624(12) 1_655
H(18) C(9) 3.157(11) 2_566
H(18) C(11) 3.098(11) 2_566
H(18) C(14) 3.408(13) 1_655
H(18) H(7) 3.121(11) 2_566
H(18) H(9) 3.061(13) 2_566
H(18) H(12) 2.534(13) 1_655
H(18) H(13) 3.679(13) 1_655
H(18) H(23) 3.521(10) 2_756
H(18) H(27) 3.164(10) 2_756
H(19) C(16) 3.447(12) 2_656
H(19) C(17) 3.335(13) 2_656
H(19) C(18) 3.467(12) 2_656
H(19) C(21) 3.526(12) 2_756
H(19) H(12) 3.617(13) 1_655
H(19) H(16) 2.888(11) 2_656
H(19) H(19) 2.852(14) 2_656
H(19) H(20) 2.881(11) 2_656
H(19) H(22) 3.602(10) 2_756
H(19) H(23) 3.281(11) 2_756
H(19) H(26) 3.329(10) 2_756
H(19) H(27) 2.876(12) 2_756
H(20) C(15) 3.605(11) 2_656
H(20) C(17) 3.683(11) 2_656
H(20) C(21) 3.563(14) 1_455
H(20) H(5) 3.289(13) 2_466
H(20) H(15) 2.871(11) 2_656
H(20) H(16) 3.583(10) 2_656
H(20) H(19) 2.881(11) 2_656
H(20) H(26) 2.736(14) 1_455
H(20) H(27) 3.537(14) 1_455
H(20) H(31) 3.076(15) 1_455
H(21) N(1) 3.473(11) 2_566
H(21) N(2) 3.281(11) 2_566
H(21) C(5) 3.543(15) 2_466
H(21) C(7) 3.057(12) 2_566
H(21) C(8) 3.634(11) 2_566
H(21) C(9) 3.138(14) 2_566
H(21) H(3) 3.620(19) 2_466
H(21) H(5) 2.621(14) 2_466
H(21) H(7) 3.277(14) 2_566
H(21) H(26) 3.639(14) 1_455
H(22) N(1) 3.394(10) 2_566
H(22) C(9) 3.615(11) 2_566
H(22) C(16) 3.476(13) 1_655
H(22) H(7) 3.030(12) 2_566
H(22) H(12) 3.151(13) 1_655
H(22) H(16) 2.617(13) 1_655
H(22) H(17) 3.602(14) 1_655
H(22) H(19) 3.602(10) 2_756
H(22) H(23) 3.288(12) 2_756
H(23) C(14) 3.495(12) 2_656
H(23) C(15) 3.385(13) 2_656
H(23) C(16) 3.555(12) 2_656
H(23) C(19) 3.518(13) 2_756
H(23) H(11) 3.580(13) 2_656
H(23) H(12) 2.971(11) 2_656
H(23) H(15) 2.969(13) 2_656
H(23) H(16) 3.528(14) 1_655
H(23) H(16) 2.939(11) 2_656
H(23) H(18) 3.521(10) 2_756
H(23) H(19) 3.281(11) 2_756
H(23) H(22) 3.288(12) 2_756
H(23) H(23) 2.860(13) 2_756
H(24) O(3) 3.293(13) 1_455
H(24) C(13) 3.550(11) 2_656
H(24) C(15) 3.539(10) 2_656
H(24) C(23) 3.505(15) 1_455
H(24) H(11) 2.567(11) 2_656
H(24) H(12) 3.669(10) 2_656
H(24) H(15) 2.717(11) 2_656
H(24) H(31) 2.651(15) 1_455
H(24) H(41) 3.531(13) 1_455
H(25) N(1) 3.113(12) 2_566
H(25) N(2) 3.498(11) 2_566
H(25) C(4) 3.405(11) 2_566
H(25) C(6) 3.130(13) 2_566
H(25) H(3) 3.074(16) 2_466
H(25) H(4) 3.496(11) 2_566
H(25) H(31) 3.600(15) 1_455
H(25) H(41) 3.632(14) 1_455
H(26) C(5) 3.214(13) 2_566
H(26) C(6) 3.528(11) 2_566
H(26) C(18) 3.537(14) 1_655
H(26) H(5) 3.142(14) 2_566
H(26) H(16) 3.299(13) 1_655
H(26) H(19) 3.329(10) 2_756
H(26) H(20) 2.736(14) 1_655
H(26) H(21) 3.639(14) 1_655
H(27) O(1) 3.557(11) 2_656
H(27) C(13) 3.361(13) 2_656
H(27) C(14) 3.586(12) 2_656
H(27) C(17) 3.491(11) 2_756
H(27) H(11) 2.692(14) 2_656
H(27) H(12) 3.134(11) 2_656
H(27) H(14) 3.644(10) 2_756
H(27) H(15) 3.409(11) 2_756
H(27) H(18) 3.164(10) 2_756
H(27) H(19) 2.876(12) 2_756
H(27) H(20) 3.537(14) 1_655
H(28) O(3) 2.856(13) 1_455
H(28) C(10) 3.534(12) 2_656
H(28) C(13) 3.643(11) 2_656
H(28) C(24) 3.638(15) 1_455
H(28) C(31) 3.404(13) 1_455
H(28) H(8) 3.063(13) 2_656
H(28) H(11) 2.711(11) 2_656
H(28) H(33) 3.451(14) 1_455
H(28) H(41) 2.603(13) 1_455
H(28) H(42) 3.302(12) 1_455
H(29) C(1) 3.254(15) 2_566
H(29) C(2) 3.332(12) 2_566
H(29) C(3) 3.259(16) 2_566
H(29) C(4) 3.466(12) 2_566
H(29) C(5) 3.337(16) 2_566
H(29) C(6) 3.472(13) 2_566
H(29) C(31) 3.539(15) 1_455
H(29) H(1) 3.614(16) 2_566
H(29) H(41) 2.975(15) 1_455
H(29) H(42) 3.249(15) 1_455
H(30) O(1) 3.279(11) 2_656
H(30) C(10) 3.223(16) 2_656
H(30) C(11) 3.382(13) 2_656
H(30) C(12) 2.976(14) 2_656
H(30) C(15) 3.489(12) 2_756
H(30) H(8) 3.447(15) 2_656
H(30) H(10) 3.563(11) 2_756
H(30) H(11) 3.335(13) 2_656
H(30) H(14) 2.998(11) 2_756
H(30) H(15) 2.896(14) 2_756
H(31) C(20) 3.530(15) 1_655
H(31) H(11) 3.570(11) 2_756
H(31) H(14) 3.696(11) 2_756
H(31) H(15) 2.874(11) 2_756
H(31) H(20) 3.076(15) 1_655
H(31) H(24) 2.651(15) 1_655
H(31) H(25) 3.600(15) 1_655
H(32) N(2) 3.663(9) 2_656
H(32) C(29) 3.221(15) 1_455
H(32) H(6) 3.465(12) 2_656
H(32) H(35) 2.523(15) 1_455
H(32) H(36) 3.616(16) 1_455
H(32) H(37) 3.177(14) 1_455
H(33) C(8) 3.030(11) 2_756
H(33) C(10) 3.055(10) 2_756
H(33) H(6) 2.447(11) 2_756
H(33) H(8) 2.445(10) 2_756
H(33) H(28) 3.451(14) 1_655
H(34) N(1) 2.851(10) 2_656
H(34) N(2) 2.881(11) 2_656
H(34) C(4) 3.453(14) 2_656
H(34) C(5) 3.527(12) 2_656
H(34) C(6) 2.984(12) 2_656
H(34) C(7) 3.606(11) 2_656
H(34) C(8) 3.590(13) 2_756
H(34) H(4) 3.690(15) 2_656
H(34) H(6) 2.855(12) 2_756
H(34) H(8) 3.166(12) 2_756
H(35) C(8) 3.394(13) 2_756
H(35) C(25) 3.564(15) 1_655
H(35) H(6) 2.582(13) 2_756
H(35) H(32) 2.523(15) 1_655
H(35) H(46) 3.048(15) 1_655
H(36) H(6) 3.547(14) 2_756
H(36) H(32) 3.616(16) 1_655
H(37) C(32) 3.494(17) 1_655
H(37) H(32) 3.177(14) 1_655
H(37) H(39) 3.690(15) 1_655
H(37) H(44) 3.515(18) 1_655
H(37) H(46) 2.484(17) 1_655
H(38) N(2) 3.695(13) 2_656
H(38) C(2) 3.416(14) 2_656
H(38) C(4) 3.025(13) 2_656
H(38) C(6) 3.477(13) 2_656
H(38) H(4) 3.019(15) 2_656
H(39) C(2) 3.336(15) 1_844
H(39) C(4) 3.653(14) 1_844
H(39) H(2) 2.689(14) 1_844
H(39) H(4) 3.349(14) 1_844
H(39) H(37) 3.690(15) 1_455
H(41) C(22) 3.300(14) 1_655
H(41) H(3) 3.520(15) 2_566
H(41) H(24) 3.531(13) 1_655
H(41) H(25) 3.632(14) 1_655
H(41) H(28) 2.603(13) 1_655
H(41) H(29) 2.975(15) 1_655
H(42) H(2) 3.440(15) 2_666
H(42) H(28) 3.302(12) 1_655
H(42) H(29) 3.249(15) 1_655
H(42) H(44) 2.955(13) 1_655
H(42) H(46) 3.511(12) 1_655
H(43) C(1) 3.518(16) 2_566
H(43) C(2) 3.588(18) 2_666
H(43) C(3) 3.665(15) 2_566
H(43) H(1) 2.716(17) 2_566
H(43) H(2) 3.097(17) 2_666
H(43) H(3) 3.115(17) 2_566
H(43) H(4) 3.632(15) 2_666
H(44) C(1) 3.215(16) 2_566
H(44) H(1) 2.592(16) 2_566
H(44) H(2) 3.594(13) 2_566
H(44) H(37) 3.515(18) 1_455
H(44) H(42) 2.955(13) 1_455
H(44) H(45) 3.299(11) 2_855
H(45) C(32) 3.694(11) 2_855
H(45) H(1) 2.937(16) 2_566
H(45) H(2) 2.849(15) 1_844
H(45) H(44) 3.299(11) 2_855
H(45) H(45) 3.325(11) 2_855
H(45) H(46) 3.498(11) 2_855
H(46) C(2) 3.452(14) 1_844
H(46) C(29) 3.152(16) 1_455
H(46) H(1) 3.429(19) 1_844
H(46) H(2) 2.489(13) 1_844
H(46) H(35) 3.048(15) 1_455
H(46) H(37) 2.484(17) 1_455
H(46) H(42) 3.511(12) 1_455
H(46) H(45) 3.498(11) 2_855

loop_
_geom_torsion_atom_site_label_1
_geom_torsion_atom_site_label_2
_geom_torsion_atom_site_label_3
_geom_torsion_atom_site_label_4
_geom_torsion
C(12) O(1) C(13) C(14) -179.9(5)
C(13) O(1) C(12) C(10) 0.7(11)
C(13) O(1) C(12) C(11) 178.1(7)
C(23) O(2) C(24) O(3) -0.0(12)
C(23) O(2) C(24) C(25) -176.8(7)
C(24) O(2) C(23) C(22) -178.5(8)
N(2) N(1) C(6) C(4) 13.1(12)
N(2) N(1) C(6) C(5) -167.1(8)
C(6) N(1) N(2) C(7) 179.6(7)
N(1) N(2) C(7) C(8) -178.8(8)
N(1) N(2) C(7) C(9) 2.1(13)
O(4) N(3) C(27) C(26) 171.8(8)
O(4) N(3) C(27) C(29) 50.4(12)
O(4) N(3) C(27) C(30) -68.6(10)
O(4) N(3) C(28) C(25) 166.6(8)
O(4) N(3) C(28) C(31) -73.8(9)
O(4) N(3) C(28) C(32) 47.3(11)
C(27) N(3) C(28) C(25) -11.6(9)
C(27) N(3) C(28) C(31) 108.0(8)
C(27) N(3) C(28) C(32) -130.9(8)
C(28) N(3) C(27) C(26) -10.0(10)
C(28) N(3) C(27) C(29) -131.4(8)
C(28) N(3) C(27) C(30) 109.6(8)
C(2) C(1) C(3) C(5) -1.8(17)
C(3) C(1) C(2) C(4) -0.6(14)
C(1) C(2) C(4) C(6) 0.6(14)
C(1) C(3) C(5) C(6) 4.0(17)
C(2) C(4) C(6) N(1) -178.5(8)
C(2) C(4) C(6) C(5) 1.7(14)
C(3) C(5) C(6) N(1) 176.2(9)
C(3) C(5) C(6) C(4) -4.0(15)
N(2) C(7) C(8) C(10) -177.6(8)
N(2) C(7) C(9) C(11) 178.1(8)
C(8) C(7) C(9) C(11) -0.9(13)
C(9) C(7) C(8) C(10) 1.5(14)
C(7) C(8) C(10) C(12) -2.5(14)
C(7) C(9) C(11) C(12) 1.3(13)
C(8) C(10) C(12) O(1) 180.0(7)
C(8) C(10) C(12) C(11) 2.9(13)
C(9) C(11) C(12) O(1) -179.8(5)
C(9) C(11) C(12) C(10) -2.3(13)
O(1) C(13) C(14) C(15) 177.7(6)
C(13) C(14) C(15) C(16) 178.2(7)
C(14) C(15) C(16) C(17) 178.6(7)
C(15) C(16) C(17) C(18) 179.1(7)
C(16) C(17) C(18) C(19) 178.3(7)
C(17) C(18) C(19) C(20) 177.7(7)
C(18) C(19) C(20) C(21) -179.5(7)
C(19) C(20) C(21) C(22) -179.4(7)
C(20) C(21) C(22) C(23) -175.9(8)
C(21) C(22) C(23) O(2) -177.5(7)
O(2) C(24) C(25) C(26) -168.7(7)
O(2) C(24) C(25) C(28) 73.0(9)
O(3) C(24) C(25) C(26) 14.6(13)
O(3) C(24) C(25) C(28) -103.7(10)
C(24) C(25) C(26) C(27) -160.1(8)
C(24) C(25) C(28) N(3) 151.3(7)
C(24) C(25) C(28) C(31) 35.4(9)
C(24) C(25) C(28) C(32) -90.5(9)
C(26) C(25) C(28) N(3) 28.3(8)
C(26) C(25) C(28) C(31) -87.7(8)
C(26) C(25) C(28) C(32) 146.5(7)
C(28) C(25) C(26) C(27) -36.5(9)
C(25) C(26) C(27) N(3) 28.1(9)
C(25) C(26) C(27) C(29) 145.7(8)
C(25) C(26) C(27) C(30) -87.1(9)

loop_
_cod_related_entry_id
_cod_related_entry_database
_cod_related_entry_code
1 ChemSpider 17269642
